data_7013156
loop_
_publ_author_name
'Yip, Ka-Lai'
'Yu, Wing-Yiu'
'Chan, Pui-Ming'
'Zhu, Nian-Yong'
'Che, Chi-Ming'

_publ_section_title
;
 Nitrido-ruthenium(vi) and -osmium(vi) complexes of multianionic
 chelating (N, O) ligands. Reactions with nucleophiles, electrophiles
 and oxidizing agentsElectronic supplementary information (ESI)
 available: Fig. S1?S6. See http://www.rsc.org/suppdata/dt/b3/b304920p/
;
_journal_issue 18
_journal_name_full 'Dalton Transactions'
_journal_page_first 3556
_journal_paper_doi 10.1039/b304920p
_journal_year 2003
_chemical_formula_sum 'C21 H15 Cl2 N3 O5 Ru'
_chemical_formula_weight 561.34
_space_group_IT_number 14
_symmetry_cell_setting monoclinic
_symmetry_Int_Tables_number 14
_symmetry_space_group_name_Hall '-P 2yn'
_symmetry_space_group_name_H-M 'P 1 21/n 1'
_audit_creation_date 'Tue Apr 23 16:47:25 2003'
_audit_creation_method 'from TEXRAY.INF file'
_cell_angle_alpha 90
_cell_angle_beta 117.85(2)
_cell_angle_gamma 90
_cell_formula_units_Z 4
_cell_length_a 12.963(2)
_cell_length_b 13.707(2)
_cell_length_c 13.287(2)
_cell_measurement_reflns_used 0
_cell_measurement_temperature 301.2
_cell_measurement_theta_max 0.0
_cell_measurement_theta_min 0.0
_cell_volume 2087.4(7)
_computing_cell_refinement 'MSC/AFC Diffractometer Control'
_computing_data_collection 'MSC/AFC Diffractometer Control'
_computing_data_reduction teXsan
_computing_publication_material teXsan
_computing_structure_refinement teXsan
_computing_structure_solution SIR92
_diffrn_ambient_temperature 301.2
_diffrn_measurement_device unknown
_diffrn_measurement_method 'omega scans with profile analysis'
_diffrn_orient_matrix_UB_11 0.00000
_diffrn_orient_matrix_UB_12 0.00000
_diffrn_orient_matrix_UB_13 0.00000
_diffrn_orient_matrix_UB_21 0.00000
_diffrn_orient_matrix_UB_22 0.00000
_diffrn_orient_matrix_UB_23 0.00000
_diffrn_orient_matrix_UB_31 0.00000
_diffrn_orient_matrix_UB_32 0.00000
_diffrn_orient_matrix_UB_33 0.00000
_diffrn_radiation_monochromator graphite
_diffrn_radiation_source 'X-ray tube'
_diffrn_radiation_type MoKalpha
_diffrn_radiation_wavelength 0.7107
_diffrn_reflns_av_R_equivalents 0.00
_diffrn_reflns_limit_h_max 15
_diffrn_reflns_limit_h_min 0
_diffrn_reflns_limit_k_max 16
_diffrn_reflns_limit_k_min 0
_diffrn_reflns_limit_l_max 14
_diffrn_reflns_limit_l_min -16
_diffrn_reflns_number 3958
_diffrn_reflns_theta_max 25.60
_diffrn_standards_decay_% 0.00
_diffrn_standards_interval_count 0
_diffrn_standards_number 0
_exptl_absorpt_coefficient_mu 1.048
_exptl_absorpt_correction_type none
_exptl_crystal_colour orange
_exptl_crystal_density_diffrn 1.786
_exptl_crystal_description prism
_exptl_crystal_F_000 1120.00
_exptl_crystal_size_max 0.300
_exptl_crystal_size_mid 0.200
_exptl_crystal_size_min 0.150
_refine_diff_density_max 0.55
_refine_diff_density_min -0.53
_refine_ls_extinction_method none
_refine_ls_goodness_of_fit_obs 1.716
_refine_ls_hydrogen_treatment noref
_refine_ls_matrix_type full
_refine_ls_number_parameters 289
_refine_ls_number_reflns 2824
_refine_ls_number_restraints 0
_refine_ls_R_factor_obs 0.0360
_refine_ls_shift/esd_max 0.0780
_refine_ls_structure_factor_coef F
_refine_ls_weighting_scheme sigma
_refine_ls_wR_factor_obs 0.0488
_reflns_number_observed 2824
_reflns_number_total 3958
_reflns_observed_criterion 3.00
_cod_data_source_file b304920p.txt
_cod_data_source_block kkcip390_Chan_PM's_Ru_Dec_
_cod_depositor_comments
;
The following automatic conversions were performed:

'_atom_site_thermal_displace_type' tag value 'Uij' was replaced with
'Uani' value 43 times.

Automatic conversion script
Id: cif_fix_values 1646 2011-03-28 12:23:43Z adriana 
;
_cod_original_sg_symbol_H-M 'P 21/n     '
_cod_original_formula_sum 'C21 H15 Cl2 N3 O5 Ru '
_cod_database_code 7013156

loop_
_symmetry_equiv_pos_as_xyz
'   +x,   +y,   +z'
1/2-x,1/2+y,1/2-z
'   -x,   -y,   -z'
1/2+x,1/2-y,1/2+z

loop_
_atom_site_aniso_label
_atom_site_aniso_U_11
_atom_site_aniso_U_22
_atom_site_aniso_U_33
_atom_site_aniso_U_12
_atom_site_aniso_U_13
_atom_site_aniso_U_23
Ru(1) 0.0283(2) 0.0268(2) 0.0365(2) 0.0013(2) 0.0124(2) 0.0009(2)
Cl(1) 0.0602(8) 0.0285(7) 0.090(1) 0.0043(6) 0.0305(8) -0.0043(6)
Cl(2) 0.0457(7) 0.0456(7) 0.0541(8) 0.0192(6) 0.0182(6) 0.0099(6)
O(1) 0.029(2) 0.033(2) 0.048(2) 0.001(1) 0.013(1) -0.005(1)
O(2) 0.030(2) 0.028(2) 0.058(2) -0.001(1) 0.016(2) -0.006(1)
O(3) 0.034(2) 0.032(2) 0.076(2) -0.003(1) 0.025(2) 0.002(2)
O(4) 0.051(2) 0.047(2) 0.047(2) 0.003(2) -0.013(2) 0.001(2)
O(5) 0.038(2) 0.037(2) 0.062(2) -0.004(1) 0.026(2) -0.003(2)
N(1) 0.047(2) 0.040(2) 0.038(2) 0.003(2) 0.021(2) 0.003(2)
N(2) 0.028(2) 0.028(2) 0.033(2) 0.001(2) 0.011(2) 0.002(2)
N(3) 0.030(2) 0.028(2) 0.037(2) 0.002(2) 0.009(2) 0.003(2)
C(1) 0.032(2) 0.044(3) 0.030(2) 0.005(2) 0.013(2) 0.001(2)
C(2) 0.037(3) 0.048(3) 0.043(3) 0.008(2) 0.015(2) 0.008(2)
C(3) 0.034(3) 0.062(4) 0.044(3) 0.011(2) 0.010(2) 0.012(3)
C(4) 0.026(2) 0.065(4) 0.056(3) -0.003(2) 0.006(2) 0.009(3)
C(5) 0.033(3) 0.052(3) 0.044(3) -0.003(2) 0.012(2) 0.001(2)
C(6) 0.030(2) 0.039(3) 0.032(2) 0.003(2) 0.014(2) 0.002(2)
C(7) 0.033(2) 0.033(3) 0.034(3) -0.002(2) 0.015(2) -0.005(2)
C(8) 0.031(2) 0.032(3) 0.036(2) 0.002(2) 0.018(2) 0.001(2)
C(9) 0.036(3) 0.030(2) 0.044(3) -0.001(2) 0.018(2) 0.000(2)
C(10) 0.043(3) 0.030(3) 0.047(3) 0.003(2) 0.025(2) 0.000(2)
C(11) 0.040(3) 0.036(3) 0.034(2) 0.013(2) 0.017(2) 0.007(2)
C(12) 0.028(2) 0.041(3) 0.038(2) 0.004(2) 0.013(2) 0.002(2)
C(13) 0.037(2) 0.030(2) 0.037(2) 0.002(2) 0.020(2) 0.004(2)
C(14) 0.031(2) 0.038(3) 0.046(3) -0.003(2) 0.013(2) -0.008(2)
C(15) 0.031(2) 0.036(3) 0.042(3) -0.002(2) 0.016(2) -0.008(2)
C(16) 0.031(3) 0.048(3) 0.055(3) -0.002(2) 0.014(2) -0.011(2)
C(17) 0.047(3) 0.047(3) 0.069(4) -0.019(3) 0.033(3) -0.018(3)
C(18) 0.054(3) 0.036(3) 0.057(3) -0.013(3) 0.027(3) -0.010(2)
C(19) 0.041(3) 0.028(3) 0.059(3) -0.004(2) 0.025(2) -0.004(2)
C(20) 0.037(3) 0.034(3) 0.048(3) -0.005(2) 0.022(2) -0.007(2)
C(21) 0.073(4) 0.072(4) 0.078(4) 0.011(3) 0.037(4) 0.032(4)

loop_
_atom_site_label
_atom_site_fract_x
_atom_site_fract_y
_atom_site_fract_z
_atom_site_U_iso_or_equiv
_atom_site_thermal_displace_type
_atom_site_calc_flag
_atom_site_calc_attached_atom
Ru(1) 0.26800(3) 0.47336(3) 0.04603(3) 0.0316(1) Uani ? ?
Cl(1) 0.1655(1) 0.96305(9) 0.0056(1) 0.0612(4) Uani ? ?
Cl(2) -0.0804(1) 0.87198(9) -0.1596(1) 0.0505(4) Uani ? ?
O(1) 0.4193(2) 0.4183(2) 0.0751(3) 0.0386(9) Uani ? ?
O(2) 0.2214(2) 0.3456(2) -0.0310(3) 0.0406(9) Uani ? ?
O(3) 0.4659(3) 0.7231(2) 0.0798(3) 0.048(1) Uani ? ?
O(4) -0.0365(3) 0.5339(3) -0.2470(3) 0.063(1) Uani ? ?
O(5) 0.3696(3) 0.2227(2) -0.0516(3) 0.0447(10) Uani ? ?
N(1) 0.2512(3) 0.4660(3) 0.1576(3) 0.041(1) Uani ? ?
N(2) 0.3303(3) 0.6108(3) 0.0560(3) 0.0310(10) Uani ? ?
N(3) 0.1253(3) 0.5367(2) -0.0736(3) 0.0339(10) Uani ? ?
C(1) 0.5227(4) 0.4631(3) 0.1350(4) 0.036(1) Uani ? ?
C(2) 0.6212(4) 0.4030(4) 0.1809(4) 0.044(1) Uani ? ?
C(3) 0.7299(4) 0.4408(4) 0.2401(4) 0.051(2) Uani ? ?
C(4) 0.7462(4) 0.5412(4) 0.2586(5) 0.054(2) Uani ? ?
C(5) 0.6507(4) 0.6017(4) 0.2132(4) 0.046(1) Uani ? ?
C(6) 0.5365(4) 0.5638(3) 0.1478(4) 0.034(1) Uani ? ?
C(7) 0.4415(4) 0.6338(3) 0.0930(4) 0.034(1) Uani ? ?
C(8) 0.2375(4) 0.6813(3) 0.0039(4) 0.032(1) Uani ? ?
C(9) 0.2482(4) 0.7801(3) 0.0268(4) 0.037(1) Uani ? ?
C(10) 0.1504(4) 0.8392(3) -0.0247(4) 0.039(1) Uani ? ?
C(11) 0.0430(4) 0.7995(3) -0.0963(4) 0.036(1) Uani ? ?
C(12) 0.0305(4) 0.7004(3) -0.1180(4) 0.037(1) Uani ? ?
C(13) 0.1280(4) 0.6406(3) -0.0670(4) 0.034(1) Uani ? ?
C(14) 0.0321(4) 0.4901(3) -0.1633(4) 0.041(1) Uani ? ?
C(15) 0.0172(4) 0.3838(3) -0.1517(4) 0.037(1) Uani ? ?
C(16) -0.0971(4) 0.3472(4) -0.2123(4) 0.047(1) Uani ? ?
C(17) -0.1198(4) 0.2494(4) -0.2142(5) 0.052(2) Uani ? ?
C(18) -0.0289(5) 0.1849(4) -0.1553(4) 0.048(1) Uani ? ?
C(19) 0.0837(4) 0.2196(3) -0.0942(4) 0.043(1) Uani ? ?
C(20) 0.1076(4) 0.3182(3) -0.0913(4) 0.039(1) Uani ? ?
C(21) 0.4176(5) 0.1472(5) 0.0334(5) 0.074(2) Uani ? ?
H(1) 0.6124 0.3343 0.1705 0.0533 Uani ? ?
H(2) 0.7965 0.3993 0.2699 0.0601 Uani ? ?
H(3) 0.8233 0.5668 0.3015 0.0626 Uani ? ?
H(4) 0.6618 0.6699 0.2270 0.0552 Uani ? ?
H(5) 0.3220 0.8075 0.0778 0.0439 Uani ? ?
H(6) -0.0437 0.6736 -0.1678 0.0439 Uani ? ?
H(7) -0.1595 0.3914 -0.2529 0.0566 Uani ? ?
H(8) -0.1980 0.2259 -0.2560 0.0620 Uani ? ?
H(9) -0.0439 0.1166 -0.1566 0.0579 Uani ? ?
H(10) 0.1461 0.1751 -0.0546 0.0511 Uani ? ?
H(11) 0.5493 0.7351 0.0676 0.0602 Uani ? ?

loop_
_atom_type_symbol
_atom_type_oxidation_number
_atom_type_number_in_cell
_atom_type_scat_dispersion_real
_atom_type_scat_dispersion_imag
_atom_type_scat_source
Ru 0 4 -1.259 0.836 'International Tables'
Cl 0 8 0.148 0.159 'International Tables'
O 0 20 0.011 0.006 'International Tables'
N 0 12 0.006 0.003 'International Tables'
C 0 84 0.003 0.002 'International Tables'
H 0 60 0.000 0.000 'International Tables'

loop_
_geom_angle_atom_site_label_1
_geom_angle_atom_site_label_2
_geom_angle_atom_site_label_3
_geom_angle
_geom_angle_site_symmetry_1
_geom_angle_site_symmetry_2
_geom_angle_site_symmetry_3
_geom_angle_publ_flag
O(1) Ru(1) O(2) 78.3(1) ? ? ? yes
O(1) Ru(1) N(1) 110.4(2) ? ? ? yes
O(1) Ru(1) N(2) 90.8(1) ? ? ? yes
O(1) Ru(1) N(3) 142.7(1) ? ? ? yes
O(2) Ru(1) N(1) 106.4(2) ? ? ? yes
O(2) Ru(1) N(2) 150.8(1) ? ? ? yes
O(2) Ru(1) N(3) 91.6(1) ? ? ? yes
N(1) Ru(1) N(2) 102.7(2) ? ? ? yes
N(1) Ru(1) N(3) 106.9(2) ? ? ? yes
N(2) Ru(1) N(3) 80.8(1) ? ? ? yes
Ru(1) O(1) C(1) 124.6(3) ? ? ? yes
Ru(1) O(2) C(20) 122.3(3) ? ? ? yes
Ru(1) N(2) C(7) 125.2(3) ? ? ? yes
Ru(1) N(2) C(8) 111.9(3) ? ? ? yes
C(7) N(2) C(8) 122.4(4) ? ? ? yes
Ru(1) N(3) C(13) 113.6(3) ? ? ? yes
Ru(1) N(3) C(14) 126.4(3) ? ? ? yes
C(13) N(3) C(14) 119.8(4) ? ? ? yes
O(1) C(1) C(2) 116.3(4) ? ? ? yes
O(1) C(1) C(6) 124.1(4) ? ? ? yes
C(2) C(1) C(6) 119.5(4) ? ? ? yes
C(1) C(2) C(3) 121.2(5) ? ? ? yes
C(2) C(3) C(4) 120.6(4) ? ? ? yes
C(3) C(4) C(5) 119.1(4) ? ? ? yes
C(4) C(5) C(6) 121.1(5) ? ? ? yes
C(1) C(6) C(5) 118.4(4) ? ? ? yes
C(1) C(6) C(7) 124.2(4) ? ? ? yes
C(5) C(6) C(7) 117.4(4) ? ? ? yes
O(3) C(7) N(2) 117.8(4) ? ? ? yes
O(3) C(7) C(6) 119.1(4) ? ? ? yes
N(2) C(7) C(6) 123.1(4) ? ? ? yes
N(2) C(8) C(9) 125.2(4) ? ? ? yes
N(2) C(8) C(13) 114.3(4) ? ? ? yes
C(9) C(8) C(13) 120.3(4) ? ? ? yes
C(8) C(9) C(10) 119.3(4) ? ? ? yes
Cl(1) C(10) C(9) 118.6(3) ? ? ? yes
Cl(1) C(10) C(11) 121.0(3) ? ? ? yes
C(9) C(10) C(11) 120.4(4) ? ? ? yes
Cl(2) C(11) C(10) 121.0(4) ? ? ? yes
Cl(2) C(11) C(12) 118.1(3) ? ? ? yes
C(10) C(11) C(12) 120.9(4) ? ? ? yes
C(11) C(12) C(13) 119.1(4) ? ? ? yes
N(3) C(13) C(8) 115.2(4) ? ? ? yes
N(3) C(13) C(12) 124.6(4) ? ? ? yes
C(8) C(13) C(12) 119.9(4) ? ? ? yes
O(4) C(14) N(3) 121.9(4) ? ? ? yes
O(4) C(14) C(15) 120.5(4) ? ? ? yes
N(3) C(14) C(15) 117.6(4) ? ? ? yes
C(14) C(15) C(16) 116.3(4) ? ? ? yes
C(14) C(15) C(20) 125.2(4) ? ? ? yes
C(16) C(15) C(20) 118.4(4) ? ? ? yes
C(15) C(16) C(17) 121.3(5) ? ? ? yes
C(16) C(17) C(18) 119.7(4) ? ? ? yes
C(17) C(18) C(19) 119.9(5) ? ? ? yes
C(18) C(19) C(20) 120.9(4) ? ? ? yes
O(2) C(20) C(15) 123.2(4) ? ? ? yes
O(2) C(20) C(19) 116.9(4) ? ? ? yes
C(15) C(20) C(19) 119.8(4) ? ? ? yes

loop_
_geom_bond_atom_site_label_1
_geom_bond_atom_site_label_2
_geom_bond_distance
_geom_bond_site_symmetry_1
_geom_bond_site_symmetry_2
_geom_bond_publ_flag
Ru(1) O(1) 1.964(3) ? ? yes
Ru(1) O(2) 1.975(3) ? ? yes
Ru(1) N(1) 1.599(4) ? ? yes
Ru(1) N(2) 2.029(4) ? ? yes
Ru(1) N(3) 1.988(3) ? ? yes
Cl(1) C(10) 1.735(5) ? ? yes
Cl(2) C(11) 1.731(4) ? ? yes
O(1) C(1) 1.346(5) ? ? yes
O(2) C(20) 1.362(5) ? ? yes
O(3) C(7) 1.296(5) ? ? yes
O(4) C(14) 1.210(6) ? ? yes
O(5) C(21) 1.441(6) ? ? yes
N(2) C(7) 1.326(5) ? ? yes
N(2) C(8) 1.443(5) ? ? yes
N(3) C(13) 1.426(5) ? ? yes
N(3) C(14) 1.395(6) ? ? yes
C(1) C(2) 1.398(6) ? ? yes
C(1) C(6) 1.391(6) ? ? yes
C(2) C(3) 1.356(7) ? ? yes
C(3) C(4) 1.396(8) ? ? yes
C(4) C(5) 1.373(7) ? ? yes
C(5) C(6) 1.420(6) ? ? yes
C(6) C(7) 1.459(6) ? ? yes
C(8) C(9) 1.381(6) ? ? yes
C(8) C(13) 1.401(6) ? ? yes
C(9) C(10) 1.386(6) ? ? yes
C(10) C(11) 1.379(6) ? ? yes
C(11) C(12) 1.383(6) ? ? yes
C(12) C(13) 1.389(6) ? ? yes
C(14) C(15) 1.486(6) ? ? yes
C(15) C(16) 1.408(6) ? ? yes
C(15) C(20) 1.396(6) ? ? yes
C(16) C(17) 1.369(7) ? ? yes
C(17) C(18) 1.386(7) ? ? yes
C(18) C(19) 1.382(6) ? ? yes
C(19) C(20) 1.383(6) ? ? yes
